data_7024678
loop_
_publ_author_name
'Ca\~nadillas-Delgado, Laura'
'Fabelo, Oscar'
'Pas\'an, Jorge'
'Delgado, Fernando S.'
'Lloret, Francesc'
'Julve, Miguel'
'Ruiz-P\'erez, Catalina'

_publ_section_title
;
 Intramolecular ferro- and antiferromagnetic interactions in
 oxo-carboxylate bridged digadolinium(III) complexes.
;
_journal_issue 31
_journal_name_full 'Dalton transactions (Cambridge, England : 2003)'
_journal_page_first 7286
_journal_page_last 7293
_journal_paper_doi 10.1039/b920156d
_journal_volume 39
_journal_year 2010
_chemical_formula_sum 'C30 H62 Gd2 O16'
_chemical_formula_weight 993.30
_chemical_name_systematic
;
?
;
_space_group_IT_number 14
_symmetry_cell_setting monoclinic
_symmetry_Int_Tables_number 14
_symmetry_space_group_name_Hall '-P 2yab'
_symmetry_space_group_name_H-M 'P 1 21/a 1'
_atom_sites_solution_hydrogens geom
_atom_sites_solution_primary direct
_atom_sites_solution_secondary difmap
_audit_creation_method SHELXL-97
_cell_angle_alpha 90.00
_cell_angle_beta 100.164(8)
_cell_angle_gamma 90.00
_cell_formula_units_Z 2
_cell_length_a 8.9894(7)
_cell_length_b 14.1340(6)
_cell_length_c 17.5045(19)
_cell_measurement_temperature 293(2)
_cell_volume 2189.2(3)
_computing_data_collection 'Collect (Bruker AXS BV, 1997-2004)'
_computing_data_reduction 'EvalCCD (Duisenberg & Schreurs 1990-2000)'
_computing_molecular_graphics 'Ortep-3 for Windows (Farrugia, 1997)'
_computing_publication_material 'WinGX publication routines (Farrugia, 1999)'
_computing_structure_refinement 'SHELXL-97 (Sheldrick, 1997)'
_computing_structure_solution 'SHELXL-97 (Sheldrick, 1997)'
_diffrn_ambient_temperature 293(2)
_diffrn_detector 'CCD plate'
_diffrn_detector_area_resol_mean 9
_diffrn_measured_fraction_theta_full 0.968
_diffrn_measured_fraction_theta_max 0.959
_diffrn_measurement_device '95mm CCD camera on \k-goniostat'
_diffrn_measurement_device_type KappaCCD
_diffrn_measurement_method 'CCD rotation images, thick slices'
_diffrn_radiation_monochromator 'horizonally mounted graphite crystal'
_diffrn_radiation_probe x-ray
_diffrn_radiation_source 'fine-focus sealed tube'
_diffrn_radiation_type MoK\a
_diffrn_radiation_wavelength 0.71073
_diffrn_reflns_av_R_equivalents 0.0395
_diffrn_reflns_av_sigmaI/netI 0.0540
_diffrn_reflns_limit_h_max 11
_diffrn_reflns_limit_h_min -9
_diffrn_reflns_limit_k_max 18
_diffrn_reflns_limit_k_min -18
_diffrn_reflns_limit_l_max 18
_diffrn_reflns_limit_l_min -22
_diffrn_reflns_number 11558
_diffrn_reflns_theta_full 25.00
_diffrn_reflns_theta_max 27.50
_diffrn_reflns_theta_min 6.41
_diffrn_source 'Enraf Nonius FR590'
_exptl_absorpt_coefficient_mu 3.061
_exptl_absorpt_correction_T_max 0.7918
_exptl_absorpt_correction_T_min 0.5796
_exptl_absorpt_correction_type sphere
_exptl_crystal_colour colourless
_exptl_crystal_density_diffrn 1.507
_exptl_crystal_density_method 'not measured'
_exptl_crystal_description prism
_exptl_crystal_F_000 996
_exptl_crystal_size_max 0.20
_exptl_crystal_size_mid 0.16
_exptl_crystal_size_min 0.08
_refine_diff_density_max 0.935
_refine_diff_density_min -0.642
_refine_diff_density_rms 0.123
_refine_ls_extinction_method none
_refine_ls_goodness_of_fit_ref 1.045
_refine_ls_hydrogen_treatment constr
_refine_ls_matrix_type full
_refine_ls_number_parameters 217
_refine_ls_number_reflns 4824
_refine_ls_number_restraints 0
_refine_ls_restrained_S_all 1.045
_refine_ls_R_factor_all 0.0696
_refine_ls_R_factor_gt 0.0402
_refine_ls_shift/su_max 0.002
_refine_ls_shift/su_mean 0.000
_refine_ls_structure_factor_coef Fsqd
_refine_ls_weighting_details 'calc w=1/[\s^2^(Fo^2^)+(0.0077P)^2^+7.5488P] where P=(Fo^2^+2Fc^2^)/3'
_refine_ls_weighting_scheme calc
_refine_ls_wR_factor_gt 0.0747
_refine_ls_wR_factor_ref 0.0870
_reflns_number_gt 3480
_reflns_number_total 4824
_reflns_threshold_expression >2sigma(I)
_cod_data_source_file b920156d.txt
_cod_data_source_block compound1
_cod_original_sg_symbol_H-M 'P 21/a'
_cod_database_code 7024678

loop_
_symmetry_equiv_pos_as_xyz
'x, y, z'
'-x+1/2, y+1/2, -z'
'-x, -y, -z'
'x-1/2, -y-1/2, z'

loop_
_atom_site_label
_atom_site_type_symbol
_atom_site_fract_x
_atom_site_fract_y
_atom_site_fract_z
_atom_site_U_iso_or_equiv
_atom_site_adp_type
_atom_site_occupancy
_atom_site_symmetry_multiplicity
_atom_site_calc_flag
_atom_site_refinement_flags
Gd1 Gd 0.48221(3) 1.110386(15) 0.422008(17) 0.03714(10) Uani 1 1 d .
C1 C 0.7036(6) 1.1100(4) 0.5650(4) 0.0496(14) Uani 1 1 d .
C2 C 0.7970(11) 1.1161(6) 0.6445(6) 0.102(3) Uani 1 1 d .
H2A H 0.8875 1.1525 0.6420 0.122 Uiso 1 1 calc R
H2B H 0.8282 1.0529 0.6621 0.122 Uiso 1 1 calc R
C3 C 0.7115(17) 1.1625(12) 0.7042(7) 0.157(5) Uani 1 1 d .
H3A H 0.6880 1.2274 0.6886 0.188 Uiso 1 1 calc R
H3B H 0.6167 1.1294 0.7031 0.188 Uiso 1 1 calc R
C4 C 0.798(3) 1.1621(19) 0.7860(13) 0.247(11) Uani 1 1 d .
H4A H 0.8471 1.1010 0.7946 0.296 Uiso 1 1 calc R
H4B H 0.8774 1.2090 0.7887 0.296 Uiso 1 1 calc R
C5 C 0.733(4) 1.177(3) 0.8406(18) 0.340(19) Uani 1 1 d .
H5A H 0.8047 1.1741 0.8882 0.510 Uiso 1 1 calc R
H5B H 0.6568 1.1292 0.8413 0.510 Uiso 1 1 calc R
H5C H 0.6867 1.2380 0.8352 0.510 Uiso 1 1 calc R
C6 C 0.7129(6) 1.0371(4) 0.3466(4) 0.0563(16) Uani 1 1 d .
C7 C 0.8193(11) 0.9986(6) 0.2990(8) 0.105(4) Uani 1 1 d .
H7A H 0.8981 1.0453 0.2985 0.126 Uiso 1 1 calc R
H7B H 0.8670 0.9433 0.3257 0.126 Uiso 1 1 calc R
C8 C 0.771(3) 0.975(4) 0.230(3) 0.38(3) Uani 1 1 d .
H8A1 H 0.8546 0.9850 0.2030 0.461 Uiso 1 1 calc R
H8A2 H 0.7556 0.9074 0.2314 0.461 Uiso 1 1 calc R
C9 C 0.663(4) 1.005(3) 0.1877(16) 0.33(2) Uani 1 1 d .
H9A1 H 0.6629 1.0723 0.1981 0.392 Uiso 1 1 calc R
H9A2 H 0.5772 0.9791 0.2072 0.392 Uiso 1 1 calc R
C10 C 0.621(5) 0.996(3) 0.0981(18) 0.42(2) Uani 1 1 d .
H10A H 0.5306 1.0312 0.0800 0.626 Uiso 1 1 calc R
H10B H 0.6054 0.9308 0.0841 0.626 Uiso 1 1 calc R
H10C H 0.7021 1.0210 0.0748 0.626 Uiso 1 1 calc R
C11 C 0.2547(7) 1.1357(4) 0.2912(4) 0.0529(15) Uani 1 1 d .
C12 C 0.1435(8) 1.1683(7) 0.2231(5) 0.086(2) Uani 1 1 d .
H12A H 0.0540 1.1290 0.2193 0.103 Uiso 1 1 calc R
H12B H 0.1141 1.2324 0.2332 0.103 Uiso 1 1 calc R
C13 C 0.1918(13) 1.1673(12) 0.1478(6) 0.147(5) Uani 1 1 d .
H13A H 0.2282 1.1042 0.1395 0.176 Uiso 1 1 calc R
H13B H 0.2772 1.2099 0.1507 0.176 Uiso 1 1 calc R
C14 C 0.080(2) 1.1933(19) 0.0788(9) 0.239(10) Uani 1 1 d .
H14A H -0.0058 1.1511 0.0757 0.286 Uiso 1 1 calc R
H14B H 0.0445 1.2569 0.0863 0.286 Uiso 1 1 calc R
C15 C 0.131(4) 1.191(4) 0.0062(13) 0.43(3) Uani 1 1 d .
H15A H 0.0503 1.2086 -0.0346 0.643 Uiso 1 1 calc R
H15B H 0.1640 1.1276 -0.0031 0.643 Uiso 1 1 calc R
H15C H 0.2143 1.2337 0.0075 0.643 Uiso 1 1 calc R
O1 O 0.6278(4) 1.0347(2) 0.5445(2) 0.0431(9) Uani 1 1 d .
O2 O 0.6904(5) 1.1785(3) 0.5200(3) 0.0615(12) Uani 1 1 d .
O3 O 0.6236(4) 0.9831(2) 0.3729(3) 0.0550(11) Uani 1 1 d .
O4 O 0.7092(4) 1.1249(3) 0.3594(3) 0.0589(12) Uani 1 1 d .
O5 O 0.3834(5) 1.1073(3) 0.2834(3) 0.0690(13) Uani 1 1 d .
O6 O 0.2202(4) 1.1397(3) 0.3577(3) 0.0499(10) Uani 1 1 d .
O1W O 0.4748(4) 1.2752(2) 0.3957(3) 0.0560(12) Uani 1 1 d .
O2W O 0.3571(5) 1.1617(3) 0.5251(3) 0.0552(11) Uani 1 1 d .

loop_
_atom_site_aniso_label
_atom_site_aniso_U_11
_atom_site_aniso_U_22
_atom_site_aniso_U_33
_atom_site_aniso_U_23
_atom_site_aniso_U_13
_atom_site_aniso_U_12
Gd1 0.02566(13) 0.02098(12) 0.06637(19) 0.00266(13) 0.01245(11) 0.00098(10)
C1 0.029(3) 0.034(3) 0.081(4) -0.004(3) -0.003(3) -0.003(2)
C2 0.095(6) 0.055(5) 0.133(8) 0.008(5) -0.043(6) -0.017(4)
C3 0.163(12) 0.212(14) 0.088(8) -0.024(9) 0.000(8) 0.006(11)
C4 0.28(3) 0.32(3) 0.127(15) -0.085(17) 0.004(16) -0.09(2)
C5 0.34(4) 0.49(5) 0.18(2) -0.12(3) 0.02(2) -0.05(3)
C6 0.032(3) 0.049(4) 0.092(5) -0.007(3) 0.022(3) 0.004(3)
C7 0.096(7) 0.063(5) 0.183(11) -0.034(6) 0.096(8) -0.003(4)
C8 0.17(2) 0.65(8) 0.36(5) -0.31(6) 0.13(3) 0.03(3)
C9 0.32(4) 0.52(5) 0.17(2) -0.04(2) 0.12(3) 0.20(4)
C10 0.61(6) 0.44(5) 0.23(3) -0.13(3) 0.17(4) -0.04(4)
C11 0.038(3) 0.051(4) 0.069(4) 0.004(3) 0.007(3) 0.000(3)
C12 0.056(4) 0.123(7) 0.077(6) 0.019(5) 0.006(4) 0.010(5)
C13 0.110(8) 0.239(15) 0.085(7) 0.024(8) 0.000(6) 0.038(9)
C14 0.166(14) 0.45(3) 0.094(10) 0.059(14) 0.000(10) 0.072(17)
C15 0.32(3) 0.84(9) 0.120(16) 0.04(3) 0.033(19) 0.08(4)
O1 0.0284(17) 0.0238(17) 0.076(3) 0.0024(18) 0.0071(18) -0.0021(14)
O2 0.056(3) 0.031(2) 0.093(3) 0.010(2) -0.001(2) -0.0188(18)
O3 0.049(2) 0.0303(19) 0.090(3) 0.002(2) 0.024(2) 0.0041(17)
O4 0.036(2) 0.038(2) 0.108(4) -0.008(2) 0.029(2) -0.0032(17)
O5 0.046(2) 0.087(3) 0.075(3) 0.001(3) 0.016(2) 0.019(2)
O6 0.0311(19) 0.044(2) 0.076(3) 0.006(2) 0.0141(19) 0.0024(16)
O1W 0.037(2) 0.0268(18) 0.107(4) 0.014(2) 0.021(2) 0.0017(16)
O2W 0.066(3) 0.0321(19) 0.073(3) 0.006(2) 0.028(2) 0.0186(19)

loop_
_atom_type_symbol
_atom_type_description
_atom_type_scat_dispersion_real
_atom_type_scat_dispersion_imag
_atom_type_scat_source
C C 0.0033 0.0016 'International Tables Vol C Tables 4.2.6.8 and 6.1.1.4'
H H 0.0000 0.0000 'International Tables Vol C Tables 4.2.6.8 and 6.1.1.4'
Gd Gd -0.1653 3.9035 'International Tables Vol C Tables 4.2.6.8 and 6.1.1.4'
O O 0.0106 0.0060 'International Tables Vol C Tables 4.2.6.8 and 6.1.1.4'

loop_
_geom_angle_atom_site_label_1
_geom_angle_atom_site_label_2
_geom_angle_atom_site_label_3
_geom_angle
_geom_angle_site_symmetry_1
_geom_angle_site_symmetry_3
O1W Gd1 O1 152.83(12) . 3_676
O1W Gd1 O2W 81.28(14) . .
O1 Gd1 O2W 78.84(13) 3_676 .
O1W Gd1 O5 80.29(16) . .
O1 Gd1 O5 97.74(15) 3_676 .
O2W Gd1 O5 128.19(14) . .
O1W Gd1 O3 130.74(14) . .
O1 Gd1 O3 73.65(13) 3_676 .
O2W Gd1 O3 145.93(14) . .
O5 Gd1 O3 75.93(15) . .
O1W Gd1 O6 75.76(13) . .
O1 Gd1 O6 81.53(12) 3_676 .
O2W Gd1 O6 75.85(15) . .
O5 Gd1 O6 52.77(14) . .
O3 Gd1 O6 118.56(14) . .
O1W Gd1 O4 80.25(13) . .
O1 Gd1 O4 125.77(12) 3_676 .
O2W Gd1 O4 146.63(15) . .
O5 Gd1 O4 75.26(15) . .
O3 Gd1 O4 52.30(12) . .
O6 Gd1 O4 125.28(15) . .
O1W Gd1 O2 75.35(14) . .
O1 Gd1 O2 116.99(13) 3_676 .
O2W Gd1 O2 76.16(15) . .
O5 Gd1 O2 142.14(15) . .
O3 Gd1 O2 98.75(15) . .
O6 Gd1 O2 142.22(14) . .
O4 Gd1 O2 72.40(15) . .
O1W Gd1 O1 124.69(13) . .
O1 Gd1 O1 66.84(13) 3_676 .
O2W Gd1 O1 74.51(13) . .
O5 Gd1 O1 151.24(13) . .
O3 Gd1 O1 76.40(13) . .
O6 Gd1 O1 139.97(13) . .
O4 Gd1 O1 93.79(13) . .
O2 Gd1 O1 51.02(12) . .
O1W Gd1 C11 74.06(16) . .
O1 Gd1 C11 92.05(15) 3_676 .
O2W Gd1 C11 101.76(18) . .
O5 Gd1 C11 26.45(16) . .
O3 Gd1 C11 98.97(17) . .
O6 Gd1 C11 26.55(15) . .
O4 Gd1 C11 99.55(18) . .
O2 Gd1 C11 149.29(16) . .
O1 Gd1 C11 158.88(15) . .
O1W Gd1 C6 105.38(16) . .
O1 Gd1 C6 99.69(15) 3_676 .
O2W Gd1 C6 159.40(18) . .
O5 Gd1 C6 72.42(17) . .
O3 Gd1 C6 26.04(15) . .
O6 Gd1 C6 124.52(17) . .
O4 Gd1 C6 26.33(14) . .
O2 Gd1 C6 86.56(17) . .
O1 Gd1 C6 85.96(16) . .
C11 Gd1 C6 98.8(2) . .
O1W Gd1 C1 99.22(15) . .
O1 Gd1 C1 92.15(15) 3_676 .
O2W Gd1 C1 72.19(16) . .
O5 Gd1 C1 158.72(16) . .
O3 Gd1 C1 88.97(16) . .
O6 Gd1 C1 148.03(16) . .
O4 Gd1 C1 83.65(17) . .
O2 Gd1 C1 25.04(13) . .
O1 Gd1 C1 26.06(13) . .
C11 Gd1 C1 171.80(17) . .
C6 Gd1 C1 87.40(18) . .
O2 C1 O1 119.0(5) . .
O2 C1 C2 121.4(5) . .
O1 C1 C2 119.4(6) . .
O2 C1 Gd1 58.6(3) . .
O1 C1 Gd1 60.7(3) . .
C2 C1 Gd1 170.6(6) . .
C1 C2 C3 112.9(8) . .
C1 C2 H2A 109.0 . .
C3 C2 H2A 109.0 . .
C1 C2 H2B 109.0 . .
C3 C2 H2B 109.0 . .
H2A C2 H2B 107.8 . .
C4 C3 C2 114.0(15) . .
C4 C3 H3A 108.8 . .
C2 C3 H3A 108.8 . .
C4 C3 H3B 108.8 . .
C2 C3 H3B 108.8 . .
H3A C3 H3B 107.6 . .
C5 C4 C3 120(3) . .
C5 C4 H4A 107.2 . .
C3 C4 H4A 107.2 . .
C5 C4 H4B 107.2 . .
C3 C4 H4B 107.2 . .
H4A C4 H4B 106.8 . .
C4 C5 H5A 109.5 . .
C4 C5 H5B 109.5 . .
H5A C5 H5B 109.5 . .
C4 C5 H5C 109.5 . .
H5A C5 H5C 109.5 . .
H5B C5 H5C 109.5 . .
O3 C6 O4 119.7(5) . .
O3 C6 C7 120.2(6) . .
O4 C6 C7 120.1(6) . .
O3 C6 Gd1 58.9(3) . .
O4 C6 Gd1 61.0(3) . .
C7 C6 Gd1 173.3(7) . .
C8 C7 C6 119.2(14) . .
C8 C7 H7A 107.5 . .
C6 C7 H7A 107.5 . .
C8 C7 H7B 107.5 . .
C6 C7 H7B 107.5 . .
H7A C7 H7B 107.0 . .
C9 C8 C7 128(3) . .
C9 C8 H8A1 105.2 . .
C7 C8 H8A1 105.2 . .
C9 C8 H8A2 105.2 . .
C7 C8 H8A2 105.2 . .
H8A1 C8 H8A2 106.0 . .
C8 C9 C10 129(3) . .
C8 C9 H9A1 105.0 . .
C10 C9 H9A1 105.0 . .
C8 C9 H9A2 105.0 . .
C10 C9 H9A2 105.0 . .
H9A1 C9 H9A2 105.9 . .
C9 C10 H10A 109.5 . .
C9 C10 H10B 109.5 . .
H10A C10 H10B 109.5 . .
C9 C10 H10C 109.5 . .
H10A C10 H10C 109.5 . .
H10B C10 H10C 109.5 . .
O5 C11 O6 119.8(6) . .
O5 C11 C12 120.9(7) . .
O6 C11 C12 119.2(6) . .
O5 C11 Gd1 59.7(3) . .
O6 C11 Gd1 60.9(3) . .
C12 C11 Gd1 169.1(5) . .
C13 C12 C11 117.2(7) . .
C13 C12 H12A 108.0 . .
C11 C12 H12A 108.0 . .
C13 C12 H12B 108.0 . .
C11 C12 H12B 108.0 . .
H12A C12 H12B 107.2 . .
C12 C13 C14 118.0(11) . .
C12 C13 H13A 107.8 . .
C14 C13 H13A 107.8 . .
C12 C13 H13B 107.8 . .
C14 C13 H13B 107.8 . .
H13A C13 H13B 107.1 . .
C15 C14 C13 116.2(17) . .
C15 C14 H14A 108.2 . .
C13 C14 H14A 108.2 . .
C15 C14 H14B 108.2 . .
C13 C14 H14B 108.2 . .
H14A C14 H14B 107.4 . .
C14 C15 H15A 109.5 . .
C14 C15 H15B 109.5 . .
H15A C15 H15B 109.5 . .
C14 C15 H15C 109.5 . .
H15A C15 H15C 109.5 . .
H15B C15 H15C 109.5 . .
C1 O1 Gd1 150.0(4) . 3_676
C1 O1 Gd1 93.2(3) . .
Gd1 O1 Gd1 113.16(13) 3_676 .
C1 O2 Gd1 96.4(3) . .
C6 O3 Gd1 95.0(3) . .
C6 O4 Gd1 92.7(3) . .
C11 O5 Gd1 93.9(4) . .
C11 O6 Gd1 92.5(3) . .

loop_
_geom_bond_atom_site_label_1
_geom_bond_atom_site_label_2
_geom_bond_distance
_geom_bond_site_symmetry_2
Gd1 O1W 2.374(3) .
Gd1 O1 2.394(3) 3_676
Gd1 O2W 2.401(4) .
Gd1 O5 2.433(5) .
Gd1 O3 2.444(4) .
Gd1 O6 2.459(4) .
Gd1 O4 2.490(4) .
Gd1 O2 2.498(4) .
Gd1 O1 2.543(4) .
Gd1 C11 2.811(6) .
Gd1 C6 2.843(6) .
Gd1 C1 2.910(6) .
C1 O2 1.239(7) .
C1 O1 1.280(6) .
C1 C2 1.496(11) .
C2 C3 1.547(16) .
C2 H2A 0.9700 .
C2 H2B 0.9700 .
C3 C4 1.50(2) .
C3 H3A 0.9700 .
C3 H3B 0.9700 .
C4 C5 1.22(3) .
C4 H4A 0.9700 .
C4 H4B 0.9700 .
C5 H5A 0.9600 .
C5 H5B 0.9600 .
C5 H5C 0.9600 .
C6 O3 1.253(7) .
C6 O4 1.262(7) .
C6 C7 1.478(10) .
C7 C8 1.25(4) .
C7 H7A 0.9700 .
C7 H7B 0.9700 .
C8 C9 1.18(4) .
C8 H8A1 0.9700 .
C8 H8A2 0.9700 .
C9 C10 1.55(4) .
C9 H9A1 0.9700 .
C9 H9A2 0.9700 .
C10 H10A 0.9600 .
C10 H10B 0.9600 .
C10 H10C 0.9600 .
C11 O5 1.255(7) .
C11 O6 1.258(7) .
C11 C12 1.487(10) .
C12 C13 1.459(12) .
C12 H12A 0.9700 .
C12 H12B 0.9700 .
C13 C14 1.475(16) .
C13 H13A 0.9700 .
C13 H13B 0.9700 .
C14 C15 1.43(2) .
C14 H14A 0.9700 .
C14 H14B 0.9700 .
C15 H15A 0.9600 .
C15 H15B 0.9600 .
C15 H15C 0.9600 .
O1 Gd1 2.394(3) 3_676
